data_4072728
loop_
_publ_author_name
'Berenguer, Jes\'us R.'
'Bernechea, Mar\'ia'
'Lalinde, Elena'

_publ_section_title
;
 Rearrangement or C&#x2212;H Activation Processes Promoted by Reaction
 with the Solvate [cis-Pt(C6F5)2(thf)2]
;
_journal_issue 5
_journal_name_full Organometallics
_journal_page_first 1161
_journal_paper_doi 10.1021/om060977y
_journal_volume 26
_journal_year 2007
_chemical_formula_sum 'C54.5 H38 Cl3 F10 P2 Pt2'
_chemical_formula_weight 1441.32
_chemical_name_common 'Compound X'
_chemical_name_systematic
;
 ?
;
_space_group_IT_number 61
_symmetry_cell_setting orthorhombic
_symmetry_space_group_name_Hall '-P 2bc 2ac'
_symmetry_space_group_name_H-M 'P c a b'
_atom_sites_solution_hydrogens geom
_atom_sites_solution_primary direct
_atom_sites_solution_secondary difmap
_audit_conform_dict_location ftp://ftp.iucr.org/pub/cif_core.dic
_audit_conform_dict_name cif_core.dic
_audit_conform_dict_version 2.2
_audit_creation_date 2006-06-02T11:48:57-00:00
_audit_creation_method 'WinGX routine CIF_UPDATE'
_cell_angle_alpha 90
_cell_angle_beta 90
_cell_angle_gamma 90
_cell_formula_units_Z 8
_cell_length_a 17.3760(2)
_cell_length_b 24.1390(2)
_cell_length_c 25.1940(2)
_cell_measurement_reflns_used 89515
_cell_measurement_temperature 173.0(10)
_cell_volume 10567.35(17)
_computing_cell_refinement 'HKL Scalepack (Otwinowski & Minor 1997)'
_computing_data_collection 'Collect (Nonius BV, 1997-2000)'
_computing_data_reduction 'HKL Denzo and Scalepack (Otwinowski & Minor 1997)'
_computing_structure_refinement 'SHELXL-97 (Sheldrick, 1997)'
_diffrn_ambient_temperature 173.0(10)
_diffrn_measured_fraction_theta_full 0.995
_diffrn_measured_fraction_theta_max 0.995
_diffrn_measurement_device '95mm CCD camera on \k-goniostat'
_diffrn_measurement_device_type KappaCCD
_diffrn_measurement_method CCD
_diffrn_orient_matrix_type 'by Nonius Collect from scalepack cell'
_diffrn_orient_matrix_UB_11 -0.0316362
_diffrn_orient_matrix_UB_12 -0.0211992
_diffrn_orient_matrix_UB_13 0.026207
_diffrn_orient_matrix_UB_21 0.0425613
_diffrn_orient_matrix_UB_22 0.0028731
_diffrn_orient_matrix_UB_23 0.0265741
_diffrn_orient_matrix_UB_31 -0.0223519
_diffrn_orient_matrix_UB_32 0.0354755
_diffrn_orient_matrix_UB_33 0.0135084
_diffrn_radiation_monochromator graphite
_diffrn_radiation_type MoK\a
_diffrn_radiation_wavelength 0.71073
_diffrn_reflns_av_R_equivalents 0.0897
_diffrn_reflns_av_unetI/netI 0.0491
_diffrn_reflns_limit_h_max 21
_diffrn_reflns_limit_h_min -21
_diffrn_reflns_limit_k_max 29
_diffrn_reflns_limit_k_min -29
_diffrn_reflns_limit_l_max 30
_diffrn_reflns_limit_l_min -30
_diffrn_reflns_number 91651
_diffrn_reflns_theta_full 25.68
_diffrn_reflns_theta_max 25.68
_diffrn_reflns_theta_min 4.08
_exptl_absorpt_coefficient_mu 5.573
_exptl_absorpt_correction_T_max 0.667
_exptl_absorpt_correction_T_min 0.531
_exptl_absorpt_correction_type multi-scan
_exptl_absorpt_process_details
;
        multi-scan from symmetry-related measurements
 Sortav (Blessing 1995)
;
_exptl_crystal_colour colourless
_exptl_crystal_density_diffrn 1.812
_exptl_crystal_density_method 'not measured'
_exptl_crystal_description block
_exptl_crystal_F_000 5536
_exptl_crystal_size_max 0.15
_exptl_crystal_size_mid 0.1
_exptl_crystal_size_min 0.075
_refine_diff_density_max 2.614
_refine_diff_density_min -1.724
_refine_diff_density_rms 0.171
_refine_ls_extinction_method none
_refine_ls_goodness_of_fit_ref 1.007
_refine_ls_hydrogen_treatment constr
_refine_ls_matrix_type full
_refine_ls_number_parameters 639
_refine_ls_number_reflns 9993
_refine_ls_number_restraints 8
_refine_ls_restrained_S_all 1.008
_refine_ls_R_factor_all 0.0714
_refine_ls_R_factor_gt 0.0456
_refine_ls_shift/su_max 0.002
_refine_ls_shift/su_mean 0
_refine_ls_structure_factor_coef Fsqd
_refine_ls_weighting_details 'calc w=1/[\s^2^(Fo^2^)+(0.0648P)^2^+75.8670P] where P=(Fo^2^+2Fc^2^)/3'
_refine_ls_weighting_scheme calc
_refine_ls_wR_factor_gt 0.1163
_refine_ls_wR_factor_ref 0.1286
_reflns_number_gt 7452
_reflns_number_total 9993
_reflns_threshold_expression >2sigma(I)
_cod_data_source_file om060977ysi20061213_070647.cif
_cod_data_source_block complex_4c&#x00B7;1.5CH2Cl2
_cod_original_formula_sum 'C54.50 H38 Cl3 F10 P2 Pt2'
_cod_database_code 4072728

loop_
_symmetry_equiv_pos_as_xyz
'x, y, z'
'-x, -y+1/2, z+1/2'
'x+1/2, -y, -z+1/2'
'-x+1/2, y+1/2, -z'
'-x, -y, -z'
'x, y-1/2, -z-1/2'
'-x-1/2, y, z-1/2'
'x-1/2, -y-1/2, z'

loop_
_atom_site_label
_atom_site_type_symbol
_atom_site_fract_x
_atom_site_fract_y
_atom_site_fract_z
_atom_site_U_iso_or_equiv
_atom_site_adp_type
_atom_site_occupancy
_atom_site_symmetry_multiplicity
_atom_site_calc_flag
_atom_site_refinement_flags
_atom_site_disorder_assembly
_atom_site_disorder_group
Pt1 Pt 0.165893(18) 0.912822(12) 0.077898(12) 0.02557(10) Uani 1 1 d . . .
Pt2 Pt 0.202960(19) 1.026610(12) 0.087576(12) 0.02826(11) Uani 1 1 d . A .
P1 P 0.11738(13) 0.83772(9) 0.12152(8) 0.0287(5) Uani 1 1 d . . .
P2 P 0.18671(12) 0.87884(8) -0.00641(8) 0.0255(5) Uani 1 1 d . . .
C1 C 0.2141(5) 1.1041(3) 0.1162(3) 0.032(2) Uani 1 1 d . . .
C2 C 0.2777(6) 1.1226(4) 0.1440(3) 0.039(2) Uani 1 1 d . . .
C3 C 0.2858(7) 1.1761(4) 0.1639(4) 0.049(3) Uani 1 1 d . . .
C4 C 0.2275(7) 1.2134(4) 0.1553(4) 0.050(3) Uani 1 1 d . . .
C5 C 0.1639(7) 1.1977(4) 0.1283(4) 0.052(3) Uani 1 1 d . . .
C6 C 0.1582(6) 1.1438(4) 0.1088(4) 0.043(2) Uani 1 1 d . . .
C7 C 0.2424(5) 1.0563(3) 0.0178(3) 0.0277(18) Uani 1 1 d . . .
C8 C 0.1945(5) 1.0719(3) -0.0237(3) 0.0321(19) Uani 1 1 d . . .
C9 C 0.2228(6) 1.0899(3) -0.0726(3) 0.037(2) Uani 1 1 d . . .
C10 C 0.3009(6) 1.0926(4) -0.0814(4) 0.039(2) Uani 1 1 d . . .
C11 C 0.3487(5) 1.0775(4) -0.0412(4) 0.038(2) Uani 1 1 d . . .
C12 C 0.3206(5) 1.0606(4) 0.0070(4) 0.037(2) Uani 1 1 d . . .
C13 C 0.1603(5) 0.9612(3) 0.1411(3) 0.0318(19) Uani 1 1 d . A .
C14 C 0.1646(6) 1.0013(4) 0.1719(3) 0.039(2) Uani 1 1 d . . .
C15A C 0.1609(8) 1.0341(4) 0.2207(4) 0.057(3) Uani 0.5 1 d P A 1
C16A C 0.102(4) 1.067(4) 0.2347(16) 0.086(5) Uani 0.5 1 d P A 1
H16A H 0.0596 1.0696 0.2127 0.103 Uiso 0.5 1 calc PR A 1
H16B H 0.1044 1.0861 0.2664 0.103 Uiso 0.5 1 calc PR A 1
C17A C 0.233(3) 1.0250(15) 0.252(2) 0.086(5) Uani 0.5 1 d P A 1
H17A H 0.2315 1.047 0.2838 0.129 Uiso 0.5 1 calc PR A 1
H17B H 0.2769 1.0356 0.2311 0.129 Uiso 0.5 1 calc PR A 1
H17C H 0.2373 0.9865 0.2614 0.129 Uiso 0.5 1 calc PR A 1
C15B C 0.1609(8) 1.0341(4) 0.2207(4) 0.057(3) Uani 0.5 1 d P A 2
C16B C 0.217(3) 1.0437(15) 0.255(2) 0.086(5) Uani 0.5 1 d P A 2
H16C H 0.2106 1.0705 0.2816 0.103 Uiso 0.5 1 calc PR A 2
H16D H 0.2625 1.0236 0.2536 0.103 Uiso 0.5 1 calc PR A 2
C17B C 0.090(4) 1.066(4) 0.2238(16) 0.086(5) Uani 0.5 1 d P A 2
H17D H 0.0927 1.0915 0.2528 0.129 Uiso 0.5 1 calc PR A 2
H17E H 0.0472 1.0411 0.2294 0.129 Uiso 0.5 1 calc PR A 2
H17F H 0.0821 1.0858 0.1912 0.129 Uiso 0.5 1 calc PR A 2
C18 C 0.0696(6) 0.8596(3) 0.1831(3) 0.036(2) Uani 1 1 d . . .
C19 C 0.1173(6) 0.8741(4) 0.2262(4) 0.050(3) Uani 1 1 d . . .
H19 H 0.1704 0.8699 0.2244 0.059 Uiso 1 1 calc R . .
C20 C 0.0819(7) 0.8949(5) 0.2712(4) 0.064(3) Uani 1 1 d . . .
H20 H 0.1124 0.9043 0.3002 0.076 Uiso 1 1 calc R . .
C21 C 0.0049(7) 0.9022(5) 0.2750(5) 0.066(3) Uani 1 1 d . . .
H21 H -0.0166 0.9161 0.3061 0.079 Uiso 1 1 calc R . .
C22 C -0.0400(7) 0.8892(4) 0.2338(4) 0.055(3) Uani 1 1 d . . .
H22 H -0.0928 0.8951 0.2361 0.066 Uiso 1 1 calc R . .
C23 C -0.0090(6) 0.8673(4) 0.1877(4) 0.044(2) Uani 1 1 d . . .
H23 H -0.0412 0.8577 0.1597 0.053 Uiso 1 1 calc R . .
C24 C 0.0460(5) 0.7981(3) 0.0852(3) 0.0310(19) Uani 1 1 d . . .
C25 C -0.0133(5) 0.8268(4) 0.0590(3) 0.034(2) Uani 1 1 d . . .
H25 H -0.0148 0.8652 0.0605 0.041 Uiso 1 1 calc R . .
C26 C -0.0688(5) 0.7986(4) 0.0312(4) 0.044(2) Uani 1 1 d . . .
H26 H -0.1085 0.8182 0.0149 0.053 Uiso 1 1 calc R . .
C27 C -0.0665(6) 0.7415(4) 0.0270(4) 0.046(2) Uani 1 1 d . . .
H27 H -0.1036 0.7225 0.0076 0.055 Uiso 1 1 calc R . .
C28 C -0.0078(6) 0.7136(4) 0.0522(4) 0.044(2) Uani 1 1 d . . .
H28 H -0.0059 0.6751 0.0498 0.053 Uiso 1 1 calc R . .
C29 C 0.0480(5) 0.7408(4) 0.0807(3) 0.035(2) Uani 1 1 d . . .
H29 H 0.0872 0.7209 0.097 0.042 Uiso 1 1 calc R . .
C30 C 0.1887(5) 0.7898(4) 0.1448(3) 0.035(2) Uani 1 1 d . . .
C31 C 0.1695(6) 0.7490(4) 0.1821(4) 0.047(2) Uani 1 1 d . . .
H31 H 0.1191 0.7464 0.1943 0.056 Uiso 1 1 calc R . .
C32 C 0.2251(8) 0.7121(4) 0.2014(4) 0.062(3) Uani 1 1 d . . .
H32 H 0.2118 0.6848 0.2258 0.074 Uiso 1 1 calc R . .
C33 C 0.2992(8) 0.7168(5) 0.1838(4) 0.068(4) Uani 1 1 d . . .
H33 H 0.3365 0.6929 0.1971 0.082 Uiso 1 1 calc R . .
C34 C 0.3198(7) 0.7556(5) 0.1471(4) 0.063(3) Uani 1 1 d . . .
H34 H 0.3702 0.7572 0.1349 0.075 Uiso 1 1 calc R . .
C35 C 0.2640(6) 0.7936(4) 0.1277(4) 0.043(2) Uani 1 1 d . . .
H35 H 0.2782 0.8209 0.1035 0.052 Uiso 1 1 calc R . .
C36 C 0.1342(5) 0.9226(3) -0.0531(3) 0.0268(18) Uani 1 1 d . . .
C37 C 0.1667(6) 0.9421(4) -0.0997(4) 0.042(2) Uani 1 1 d . . .
H37 H 0.2172 0.9331 -0.1081 0.05 Uiso 1 1 calc R . .
C38 C 0.1239(6) 0.9753(4) -0.1338(4) 0.052(3) Uani 1 1 d . . .
H38 H 0.1457 0.9877 -0.1653 0.063 Uiso 1 1 calc R . .
C39 C 0.0492(6) 0.9899(4) -0.1212(4) 0.043(2) Uani 1 1 d . . .
H39 H 0.0209 1.0124 -0.1439 0.051 Uiso 1 1 calc R . .
C40 C 0.0171(5) 0.9706(4) -0.0748(4) 0.041(2) Uani 1 1 d . . .
H40 H -0.0332 0.9799 -0.066 0.049 Uiso 1 1 calc R . .
C41 C 0.0598(5) 0.9376(4) -0.0413(4) 0.037(2) Uani 1 1 d . . .
H41 H 0.0377 0.925 -0.0099 0.044 Uiso 1 1 calc R . .
C42 C 0.1616(5) 0.8078(3) -0.0238(3) 0.0263(17) Uani 1 1 d . . .
C43 C 0.0985(5) 0.7952(3) -0.0551(3) 0.035(2) Uani 1 1 d . . .
H43 H 0.0673 0.8234 -0.0682 0.042 Uiso 1 1 calc R . .
C44 C 0.0818(6) 0.7395(4) -0.0668(4) 0.041(2) Uani 1 1 d . . .
H44 H 0.0384 0.7307 -0.0867 0.05 Uiso 1 1 calc R . .
C45 C 0.1292(5) 0.6984(3) -0.0492(4) 0.036(2) Uani 1 1 d . . .
H45 H 0.1189 0.6618 -0.0584 0.043 Uiso 1 1 calc R . .
C46 C 0.1918(5) 0.7101(4) -0.0181(3) 0.034(2) Uani 1 1 d . . .
H46 H 0.2227 0.6816 -0.0053 0.04 Uiso 1 1 calc R . .
C47 C 0.2088(5) 0.7648(3) -0.0057(3) 0.0313(19) Uani 1 1 d . . .
H47 H 0.2518 0.7729 0.0148 0.038 Uiso 1 1 calc R . .
C48 C 0.2876(5) 0.8844(3) -0.0265(3) 0.0298(19) Uani 1 1 d . . .
C49 C 0.3153(5) 0.8553(3) -0.0713(3) 0.0316(19) Uani 1 1 d . . .
H49 H 0.2829 0.8315 -0.0897 0.038 Uiso 1 1 calc R . .
C50 C 0.3899(5) 0.8621(4) -0.0875(4) 0.041(2) Uani 1 1 d . . .
H50 H 0.4075 0.8426 -0.1169 0.05 Uiso 1 1 calc R . .
C51 C 0.4394(6) 0.8972(4) -0.0613(4) 0.049(3) Uani 1 1 d . . .
H51 H 0.4894 0.9024 -0.0735 0.059 Uiso 1 1 calc R . .
C52 C 0.4135(5) 0.9247(4) -0.0165(4) 0.048(3) Uani 1 1 d . . .
H52 H 0.4469 0.9479 0.0018 0.057 Uiso 1 1 calc R . .
C53 C 0.3383(5) 0.9181(4) 0.0017(4) 0.038(2) Uani 1 1 d . . .
H53 H 0.3221 0.936 0.0324 0.046 Uiso 1 1 calc R . .
F2 F 0.3371(3) 1.0873(2) 0.1540(2) 0.0570(16) Uani 1 1 d . . .
F3 F 0.3500(4) 1.1911(2) 0.1900(2) 0.0656(18) Uani 1 1 d . . .
F4 F 0.2354(5) 1.2662(2) 0.1739(2) 0.073(2) Uani 1 1 d . . .
F5 F 0.1074(5) 1.2345(2) 0.1191(3) 0.080(2) Uani 1 1 d . . .
F6 F 0.0929(3) 1.1315(2) 0.0828(2) 0.0532(15) Uani 1 1 d . . .
F8 F 0.1177(3) 1.0689(2) -0.0181(2) 0.0413(12) Uani 1 1 d . . .
F9 F 0.1730(3) 1.1037(2) -0.1117(2) 0.0495(14) Uani 1 1 d . . .
F10 F 0.3279(4) 1.1099(2) -0.1287(2) 0.0582(16) Uani 1 1 d . . .
F11 F 0.4260(3) 1.0808(2) -0.0495(3) 0.0597(16) Uani 1 1 d . . .
F12 F 0.3734(3) 1.0467(2) 0.0446(2) 0.0430(13) Uani 1 1 d . . .
C81A C 0.136(2) 0.9512(19) 0.6602(10) 0.244(3) Uani 0.25 1 d PD B 1
H81A H 0.1584 0.9882 0.6598 0.293 Uiso 0.25 1 calc PR B 1
H81B H 0.166 0.9286 0.6358 0.293 Uiso 0.25 1 calc PR B 1
Cl1A Cl 0.041(2) 0.9553(19) 0.6366(14) 0.244(3) Uani 0.25 1 d PD B 1
Cl2A Cl 0.1469(8) 0.9237(6) 0.7246(5) 0.244(3) Uani 0.25 1 d PD B 1
C81B C 0.136(2) 0.9512(19) 0.6602(10) 0.244(3) Uani 0.25 1 d PD C 2
H81C H 0.1483 0.9807 0.6354 0.293 Uiso 0.25 1 calc PR C 2
H81D H 0.1838 0.9328 0.6703 0.293 Uiso 0.25 1 calc PR C 2
Cl1B Cl 0.072(2) 0.9047(17) 0.6327(14) 0.244(3) Uani 0.25 1 d PD C 2
Cl2B Cl 0.088(2) 0.9779(18) 0.7173(14) 0.244(3) Uani 0.25 1 d PD C 2
C110 C 0.1590(8) 0.8662(6) 0.7704(5) 0.244(3) Uani 0.5 1 d PD D 3
H11A H 0.1712 0.8336 0.7494 0.293 Uiso 0.5 1 calc PR D 3
H11B H 0.2037 0.8741 0.7921 0.293 Uiso 0.5 1 calc PR D 3
Cl4 Cl 0.1469(8) 0.9237(6) 0.7246(5) 0.244(3) Uani 0.5 1 d PD D 3
Cl5 Cl 0.0815(10) 0.8476(9) 0.8146(6) 0.244(3) Uani 0.5 1 d PD D 3
C90 C 0.081(3) 0.821(2) 0.758(2) 0.244(3) Uani 0.5 1 d PD E 4
H90A H 0.0534 0.8442 0.7328 0.293 Uiso 0.5 1 calc PR E 4
H90B H 0.1081 0.7949 0.7348 0.293 Uiso 0.5 1 calc PR E 4
Cl6 Cl 0.0031(11) 0.7765(8) 0.7731(7) 0.244(3) Uani 0.5 1 d PD E 4
Cl7 Cl 0.1590(8) 0.8662(6) 0.7704(5) 0.244(3) Uani 0.5 1 d PD E 4

loop_
_atom_site_aniso_label
_atom_site_aniso_U_11
_atom_site_aniso_U_22
_atom_site_aniso_U_33
_atom_site_aniso_U_23
_atom_site_aniso_U_13
_atom_site_aniso_U_12
Pt1 0.02705(18) 0.02300(17) 0.02667(17) 0.00081(12) -0.00247(13) 0.00032(14)
Pt2 0.03098(19) 0.02452(18) 0.02928(18) 0.00004(13) -0.00452(14) -0.00067(14)
P1 0.0292(12) 0.0266(11) 0.0304(11) 0.0048(9) -0.0012(9) 0.0002(9)
P2 0.0245(11) 0.0231(11) 0.0290(11) 0.0004(8) -0.0027(9) 0.0010(9)
C1 0.046(6) 0.021(4) 0.028(4) -0.002(3) -0.001(4) 0.000(4)
C2 0.051(6) 0.031(5) 0.034(5) 0.000(4) -0.009(4) -0.002(4)
C3 0.068(7) 0.044(6) 0.035(5) -0.004(4) -0.015(5) -0.010(6)
C4 0.084(8) 0.025(5) 0.041(5) -0.004(4) -0.009(5) -0.008(5)
C5 0.075(8) 0.036(5) 0.045(6) 0.001(4) -0.004(6) 0.016(6)
C6 0.055(7) 0.028(5) 0.047(6) 0.008(4) -0.009(5) -0.006(5)
C7 0.034(5) 0.021(4) 0.028(4) -0.002(3) -0.004(4) -0.006(4)
C8 0.028(5) 0.025(4) 0.044(5) -0.003(4) 0.002(4) -0.002(4)
C9 0.056(6) 0.029(5) 0.026(4) -0.001(4) -0.007(4) 0.005(4)
C10 0.042(6) 0.033(5) 0.043(5) 0.002(4) 0.006(4) -0.001(4)
C11 0.034(5) 0.037(5) 0.044(5) 0.000(4) 0.006(4) -0.006(4)
C12 0.035(5) 0.028(5) 0.048(6) -0.002(4) -0.007(4) -0.005(4)
C13 0.039(5) 0.033(5) 0.024(4) 0.004(4) -0.007(4) -0.001(4)
C14 0.045(6) 0.044(5) 0.028(4) 0.000(4) 0.000(4) -0.006(5)
C15A 0.095(9) 0.041(6) 0.034(5) -0.005(4) 0.003(6) -0.001(6)
C16A 0.117(18) 0.099(11) 0.043(9) -0.041(15) -0.020(9) 0.030(13)
C17A 0.117(18) 0.099(11) 0.043(9) -0.041(15) -0.020(9) 0.030(13)
C15B 0.095(9) 0.041(6) 0.034(5) -0.005(4) 0.003(6) -0.001(6)
C16B 0.117(18) 0.099(11) 0.043(9) -0.041(15) -0.020(9) 0.030(13)
C17B 0.117(18) 0.099(11) 0.043(9) -0.041(15) -0.020(9) 0.030(13)
C18 0.047(6) 0.023(4) 0.037(5) 0.001(4) 0.003(4) -0.004(4)
C19 0.046(6) 0.068(7) 0.035(5) 0.008(5) -0.002(5) -0.004(5)
C20 0.074(9) 0.083(8) 0.034(6) -0.003(5) 0.003(6) -0.024(7)
C21 0.067(8) 0.077(8) 0.054(7) -0.013(6) 0.032(6) -0.011(7)
C22 0.050(7) 0.061(7) 0.053(6) -0.020(5) 0.013(5) -0.003(6)
C23 0.035(6) 0.045(6) 0.051(6) -0.006(5) 0.005(5) -0.006(5)
C24 0.037(5) 0.030(4) 0.026(4) 0.002(3) 0.005(4) -0.005(4)
C25 0.030(5) 0.041(5) 0.031(5) 0.009(4) -0.001(4) 0.000(4)
C26 0.029(5) 0.055(6) 0.048(6) -0.003(5) 0.005(4) 0.005(5)
C27 0.033(5) 0.053(6) 0.050(6) -0.012(5) -0.003(4) -0.006(5)
C28 0.037(6) 0.037(5) 0.058(6) -0.012(5) 0.003(5) -0.006(4)
C29 0.030(5) 0.033(5) 0.043(5) -0.003(4) -0.002(4) 0.004(4)
C30 0.037(5) 0.036(5) 0.033(5) 0.001(4) -0.006(4) 0.007(4)
C31 0.057(7) 0.036(5) 0.047(6) 0.006(4) -0.010(5) -0.003(5)
C32 0.099(10) 0.037(6) 0.049(6) 0.002(5) -0.025(7) 0.020(6)
C33 0.084(10) 0.076(9) 0.046(6) -0.007(6) -0.027(6) 0.047(8)
C34 0.055(7) 0.091(9) 0.041(6) -0.002(6) -0.006(5) 0.033(7)
C35 0.040(6) 0.051(6) 0.038(5) 0.000(4) -0.011(4) 0.015(5)
C36 0.026(4) 0.029(4) 0.026(4) 0.003(3) -0.006(3) -0.005(4)
C37 0.043(6) 0.038(5) 0.045(5) 0.010(4) 0.002(5) 0.008(5)
C38 0.051(7) 0.065(7) 0.040(6) 0.022(5) 0.003(5) -0.004(6)
C39 0.049(6) 0.039(5) 0.040(5) 0.011(4) -0.015(5) 0.001(5)
C40 0.028(5) 0.036(5) 0.057(6) 0.002(4) -0.011(4) 0.002(4)
C41 0.027(5) 0.037(5) 0.046(5) 0.005(4) 0.003(4) 0.000(4)
C42 0.023(4) 0.024(4) 0.032(4) 0.002(3) 0.002(4) -0.002(4)
C43 0.034(5) 0.027(4) 0.045(5) -0.002(4) -0.001(4) -0.004(4)
C44 0.040(6) 0.037(5) 0.048(5) -0.004(4) -0.005(4) -0.010(5)
C45 0.037(5) 0.023(4) 0.048(5) -0.006(4) 0.011(4) -0.002(4)
C46 0.029(5) 0.030(5) 0.042(5) 0.003(4) 0.001(4) 0.004(4)
C47 0.023(5) 0.037(5) 0.034(5) 0.002(4) 0.003(4) 0.000(4)
C48 0.027(5) 0.027(4) 0.035(5) 0.008(4) -0.002(4) 0.002(4)
C49 0.031(5) 0.025(4) 0.038(5) -0.004(4) 0.006(4) 0.001(4)
C50 0.039(5) 0.036(5) 0.049(6) 0.007(4) 0.016(5) 0.003(5)
C51 0.029(5) 0.041(6) 0.078(7) 0.012(5) 0.012(5) 0.003(5)
C52 0.025(5) 0.039(6) 0.079(7) 0.003(5) -0.006(5) -0.003(4)
C53 0.027(5) 0.033(5) 0.055(6) -0.005(4) -0.002(4) -0.009(4)
F2 0.050(4) 0.052(4) 0.069(4) -0.017(3) -0.029(3) 0.005(3)
F3 0.085(5) 0.052(4) 0.060(4) -0.013(3) -0.030(3) -0.017(3)
F4 0.126(6) 0.033(3) 0.061(4) -0.007(3) -0.023(4) -0.006(4)
F5 0.107(6) 0.046(4) 0.089(5) -0.009(3) -0.024(4) 0.037(4)
F6 0.047(3) 0.042(3) 0.070(4) -0.004(3) -0.019(3) 0.010(3)
F8 0.028(3) 0.046(3) 0.050(3) 0.007(2) -0.004(2) 0.002(2)
F9 0.055(4) 0.056(3) 0.037(3) 0.014(3) -0.010(3) 0.001(3)
F10 0.069(4) 0.061(4) 0.045(3) 0.016(3) 0.014(3) -0.005(3)
F11 0.033(3) 0.069(4) 0.077(4) 0.013(3) 0.007(3) -0.007(3)
F12 0.027(3) 0.048(3) 0.054(3) 0.009(3) -0.013(2) -0.002(2)
C81A 0.236(8) 0.311(10) 0.185(6) 0.038(6) -0.020(5) 0.002(7)
Cl1A 0.236(8) 0.311(10) 0.185(6) 0.038(6) -0.020(5) 0.002(7)
Cl2A 0.236(8) 0.311(10) 0.185(6) 0.038(6) -0.020(5) 0.002(7)
C81B 0.236(8) 0.311(10) 0.185(6) 0.038(6) -0.020(5) 0.002(7)
Cl1B 0.236(8) 0.311(10) 0.185(6) 0.038(6) -0.020(5) 0.002(7)
Cl2B 0.236(8) 0.311(10) 0.185(6) 0.038(6) -0.020(5) 0.002(7)
C110 0.236(8) 0.311(10) 0.185(6) 0.038(6) -0.020(5) 0.002(7)
Cl4 0.236(8) 0.311(10) 0.185(6) 0.038(6) -0.020(5) 0.002(7)
Cl5 0.236(8) 0.311(10) 0.185(6) 0.038(6) -0.020(5) 0.002(7)
C90 0.236(8) 0.311(10) 0.185(6) 0.038(6) -0.020(5) 0.002(7)
Cl6 0.236(8) 0.311(10) 0.185(6) 0.038(6) -0.020(5) 0.002(7)
Cl7 0.236(8) 0.311(10) 0.185(6) 0.038(6) -0.020(5) 0.002(7)

loop_
_atom_type_symbol
_atom_type_description
_atom_type_scat_dispersion_real
_atom_type_scat_dispersion_imag
_atom_type_scat_source
Pt Pt -1.7033 8.3905 'International Tables Vol C Tables 4.2.6.8 and 6.1.1.4'
P P 0.1023 0.0942 'International Tables Vol C Tables 4.2.6.8 and 6.1.1.4'
F F 0.0171 0.0103 'International Tables Vol C Tables 4.2.6.8 and 6.1.1.4'
C C 0.0033 0.0016 'International Tables Vol C Tables 4.2.6.8 and 6.1.1.4'
H H 0 0 'International Tables Vol C Tables 4.2.6.8 and 6.1.1.4'
Cl Cl 0.1484 0.1585 'International Tables Vol C Tables 4.2.6.8 and 6.1.1.4'

loop_
_geom_angle_atom_site_label_1
_geom_angle_atom_site_label_2
_geom_angle_atom_site_label_3
_geom_angle
C13 Pt1 P1 93.7(2)
C13 Pt1 P2 163.7(2)
P1 Pt1 P2 102.65(8)
C13 Pt1 Pt2 50.8(2)
P1 Pt1 Pt2 144.42(6)
P2 Pt1 Pt2 112.88(5)
C1 Pt2 C7 87.1(3)
C1 Pt2 C13 118.6(3)
C7 Pt2 C13 154.3(3)
C1 Pt2 C14 86.8(3)
C7 Pt2 C14 173.4(3)
C13 Pt2 C14 31.9(3)
C1 Pt2 Pt1 162.5(2)
C7 Pt2 Pt1 110.3(2)
C13 Pt2 Pt1 44.1(2)
C14 Pt2 Pt1 76.0(2)
C30 P1 C24 107.2(4)
C30 P1 C18 102.8(4)
C24 P1 C18 105.6(4)
C30 P1 Pt1 114.5(3)
C24 P1 Pt1 115.4(3)
C18 P1 Pt1 110.2(3)
C42 P2 C36 105.6(4)
C42 P2 C48 103.4(4)
C36 P2 C48 104.9(4)
C42 P2 Pt1 121.2(3)
C36 P2 Pt1 108.0(3)
C48 P2 Pt1 112.3(3)
C6 C1 C2 114.1(8)
C6 C1 Pt2 122.0(7)
C2 C1 Pt2 123.9(7)
F2 C2 C1 119.8(7)
F2 C2 C3 115.9(8)
C1 C2 C3 124.3(9)
F3 C3 C4 120.8(9)
F3 C3 C2 120.7(10)
C4 C3 C2 118.5(9)
C5 C4 F4 121.1(10)
C5 C4 C3 119.9(9)
F4 C4 C3 118.9(10)
F5 C5 C4 119.9(9)
F5 C5 C6 120.4(10)
C4 C5 C6 119.8(10)
F6 C6 C1 120.5(8)
F6 C6 C5 116.0(9)
C1 C6 C5 123.5(9)
C12 C7 C8 114.7(8)
C12 C7 Pt2 122.1(6)
C8 C7 Pt2 123.2(6)
F8 C8 C7 120.1(8)
F8 C8 C9 117.3(8)
C7 C8 C9 122.5(8)
F9 C9 C10 120.1(8)
F9 C9 C8 119.7(9)
C10 C9 C8 120.3(8)
F10 C10 C11 121.9(9)
F10 C10 C9 120.0(8)
C11 C10 C9 118.1(8)
F11 C11 C10 118.3(8)
F11 C11 C12 120.3(9)
C10 C11 C12 121.4(9)
F12 C12 C11 116.7(8)
F12 C12 C7 120.2(8)
C11 C12 C7 123.1(8)
C14 C13 Pt1 163.8(8)
C14 C13 Pt2 78.7(6)
Pt1 C13 Pt2 85.1(3)
C13 C14 C15A 160.6(9)
C13 C14 Pt2 69.4(5)
C15A C14 Pt2 130.0(7)
C16A C15A C14 125.1(16)
C16A C15A C17A 125.8(17)
C14 C15A C17A 109.1(16)
C15A C16A H16A 120
C15A C16A H16B 120
H16A C16A H16B 120
H16C C16B H16D 120
H17D C17B H17E 109.5
H17D C17B H17F 109.5
H17E C17B H17F 109.5
C23 C18 C19 118.8(9)
C23 C18 P1 123.8(7)
C19 C18 P1 117.1(7)
C20 C19 C18 117.4(10)
C20 C19 H19 121.3
C18 C19 H19 121.3
C21 C20 C19 123.0(11)
C21 C20 H20 118.5
C19 C20 H20 118.5
C22 C21 C20 119.5(10)
C22 C21 H21 120.2
C20 C21 H21 120.2
C21 C22 C23 120.9(11)
C21 C22 H22 119.6
C23 C22 H22 119.6
C18 C23 C22 120.5(10)
C18 C23 H23 119.8
C22 C23 H23 119.8
C29 C24 C25 118.1(8)
C29 C24 P1 123.4(7)
C25 C24 P1 118.5(6)
C26 C25 C24 120.7(9)
C26 C25 H25 119.7
C24 C25 H25 119.7
C25 C26 C27 120.8(9)
C25 C26 H26 119.6
C27 C26 H26 119.6
C28 C27 C26 118.3(9)
C28 C27 H27 120.8
C26 C27 H27 120.8
C29 C28 C27 121.9(9)
C29 C28 H28 119.1
C27 C28 H28 119.1
C28 C29 C24 120.2(9)
C28 C29 H29 119.9
C24 C29 H29 119.9
C35 C30 C31 118.8(9)
C35 C30 P1 120.6(7)
C31 C30 P1 120.5(7)
C32 C31 C30 121.0(11)
C32 C31 H31 119.5
C30 C31 H31 119.5
C33 C32 C31 119.0(11)
C33 C32 H32 120.5
C31 C32 H32 120.5
C34 C33 C32 121.6(10)
C34 C33 H33 119.2
C32 C33 H33 119.2
C33 C34 C35 119.9(11)
C33 C34 H34 120.1
C35 C34 H34 120.1
C30 C35 C34 119.7(10)
C30 C35 H35 120.2
C34 C35 H35 120.2
C41 C36 C37 118.5(8)
C41 C36 P2 118.8(6)
C37 C36 P2 122.6(7)
C38 C37 C36 120.1(9)
C38 C37 H37 119.9
C36 C37 H37 119.9
C39 C38 C37 120.5(9)
C39 C38 H38 119.7
C37 C38 H38 119.7
C38 C39 C40 119.3(8)
C38 C39 H39 120.4
C40 C39 H39 120.4
C41 C40 C39 119.8(9)
C41 C40 H40 120.1
C39 C40 H40 120.1
C40 C41 C36 121.7(9)
C40 C41 H41 119.2
C36 C41 H41 119.2
C43 C42 C47 119.2(7)
C43 C42 P2 122.2(6)
C47 C42 P2 118.6(6)
C42 C43 C44 119.4(8)
C42 C43 H43 120.3
C44 C43 H43 120.3
C45 C44 C43 120.3(9)
C45 C44 H44 119.9
C43 C44 H44 119.9
C46 C45 C44 120.9(8)
C46 C45 H45 119.5
C44 C45 H45 119.5
C45 C46 C47 119.6(8)
C45 C46 H46 120.2
C47 C46 H46 120.2
C46 C47 C42 120.5(8)
C46 C47 H47 119.8
C42 C47 H47 119.8
C53 C48 C49 118.7(8)
C53 C48 P2 120.5(7)
C49 C48 P2 120.7(6)
C50 C49 C48 120.1(8)
C50 C49 H49 120
C48 C49 H49 120
C49 C50 C51 121.6(9)
C49 C50 H50 119.2
C51 C50 H50 119.2
C50 C51 C52 118.8(9)
C50 C51 H51 120.6
C52 C51 H51 120.6
C51 C52 C53 121.2(9)
C51 C52 H52 119.4
C53 C52 H52 119.4
C48 C53 C52 119.5(9)
C48 C53 H53 120.2
C52 C53 H53 120.2
Cl1A C81A Cl2A 115(2)
Cl1A C81A H81A 108.4
Cl2A C81A H81A 108.4
Cl1A C81A H81B 108.4
Cl2A C81A H81B 108.4
H81A C81A H81B 107.5
Cl5 C110 H11A 107.4
Cl5 C110 H11B 107.4
H11A C110 H11B 106.9
Cl6 C90 H90A 97.2
Cl6 C90 H90B 97.2
H90A C90 H90B 103.6

loop_
_geom_bond_atom_site_label_1
_geom_bond_atom_site_label_2
_geom_bond_distance
Pt1 C13 1.976(8)
Pt1 P1 2.281(2)
Pt1 P2 2.305(2)
Pt1 Pt2 2.8318(4)
Pt2 C1 2.014(8)
Pt2 C7 2.018(8)
Pt2 C13 2.204(8)
Pt2 C14 2.308(9)
P1 C30 1.794(9)
P1 C24 1.815(9)
P1 C18 1.836(9)
P2 C42 1.824(8)
P2 C36 1.826(8)
P2 C48 1.830(9)
C1 C6 1.378(13)
C1 C2 1.382(12)
C2 F2 1.363(10)
C2 C3 1.392(13)
C3 F3 1.345(11)
C3 C4 1.372(15)
C4 C5 1.352(15)
C4 F4 1.365(10)
C5 F5 1.344(12)
C5 C6 1.394(13)
C6 F6 1.344(11)
C7 C12 1.390(12)
C7 C8 1.389(12)
C8 F8 1.344(10)
C8 C9 1.395(12)
C9 F9 1.353(10)
C9 C10 1.377(14)
C10 F10 1.348(10)
C10 C11 1.358(13)
C11 F11 1.362(10)
C11 C12 1.370(13)
C12 F12 1.361(10)
C13 C14 1.244(12)
C14 C15A 1.462(13)
C15A C16A 1.33(11)
C15A C17A 1.50(6)
C16A H16A 0.93
C16A H16B 0.93
C17A H17A 0.96
C17A H17B 0.96
C17A H17C 0.96
C16B H16C 0.93
C16B H16D 0.93
C17B H17D 0.96
C17B H17E 0.96
C17B H17F 0.96
C18 C23 1.383(13)
C18 C19 1.409(13)
C19 C20 1.386(14)
C19 H19 0.93
C20 C21 1.352(16)
C20 H20 0.93
C21 C22 1.336(15)
C21 H21 0.93
C22 C23 1.386(13)
C22 H22 0.93
C23 H23 0.93
C24 C29 1.386(12)
C24 C25 1.406(12)
C25 C26 1.373(12)
C25 H25 0.93
C26 C27 1.383(13)
C26 H26 0.93
C27 C28 1.377(13)
C27 H27 0.93
C28 C29 1.375(12)
C28 H28 0.93
C29 H29 0.93
C30 C35 1.381(13)
C30 C31 1.401(13)
C31 C32 1.400(14)
C31 H31 0.93
C32 C33 1.367(17)
C32 H32 0.93
C33 C34 1.363(17)
C33 H33 0.93
C34 C35 1.421(13)
C34 H34 0.93
C35 H35 0.93
C36 C41 1.375(12)
C36 C37 1.383(12)
C37 C38 1.390(13)
C37 H37 0.93
C38 C39 1.381(14)
C38 H38 0.93
C39 C40 1.377(13)
C39 H39 0.93
C40 C41 1.377(12)
C40 H40 0.93
C41 H41 0.93
C42 C43 1.383(11)
C42 C47 1.399(11)
C43 C44 1.407(12)
C43 H43 0.93
C44 C45 1.365(13)
C44 H44 0.93
C45 C46 1.370(12)
C45 H45 0.93
C46 C47 1.388(12)
C46 H46 0.93
C47 H47 0.93
C48 C53 1.392(12)
C48 C49 1.413(11)
C49 C50 1.369(12)
C49 H49 0.93
C50 C51 1.375(14)
C50 H50 0.93
C51 C52 1.384(14)
C51 H51 0.93
C52 C53 1.394(13)
C52 H52 0.93
C53 H53 0.93
C81A Cl1A 1.76(2)
C81A Cl2A 1.762(19)
C81A H81A 0.97
C81A H81B 0.97
C110 Cl5 1.804(9)
C110 H11A 0.97
C110 H11B 0.97
C90 Cl6 1.760(10)
C90 H90A 0.97
C90 H90B 0.97
